data_4120017
loop_
_publ_author_name
'Andrew J. Keane'
'Peter Y. Zavalij'
'Lawrence R. Sita'

_publ_section_title
;
 N-N Bond Cleavage of Mid-Valent Ta(IV) Hydrazido and Hydrazidium
 Complexes Relevant to the Schrock Cycle for Dinitrogen Fixation
;
_journal_name_full 'Journal of the American Chemical Society'
_journal_page_first 9580
_journal_page_last 9583
_journal_paper_doi 10.1021/ja402804k
_journal_volume 135
_journal_year 2013
_chemical_formula_moiety 'C20 H36 F3 N4 O3 S Ta'
_chemical_formula_sum 'C20 H36 F3 N4 O3 S Ta'
_chemical_formula_weight 650.54
_chemical_name_common Ta-complex
_chemical_name_systematic
;
Ta-complex, AK-747
;
_space_group_crystal_system monoclinic
_space_group_IT_number 14
_space_group_name_Hall '-P 2yn'
_space_group_name_H-M_alt 'P 1 21/n 1'
_symmetry_cell_setting monoclinic
_symmetry_space_group_name_Hall '-P 2yn'
_symmetry_space_group_name_H-M 'P 1 21/n 1'
_atom_sites_solution_hydrogens mixed
_atom_sites_solution_primary direct
_atom_sites_solution_secondary difmap
_audit_creation_method 'SHELXL-2012 & ZCIF'
_cell_angle_alpha 90
_cell_angle_beta 104.635(3)
_cell_angle_gamma 90
_cell_formula_units_Z 4
_cell_length_a 9.9723(18)
_cell_length_b 22.562(4)
_cell_length_c 11.833(2)
_cell_measurement_reflns_used 12964
_cell_measurement_temperature 150(2)
_cell_measurement_theta_max 31.5
_cell_measurement_theta_min 2.3
_cell_volume 2576.0(8)
_computing_cell_refinement Apex2
_computing_data_collection 'Apex2 (Bruker, 2010)'
_computing_data_reduction 'Apex2, Saint'
_computing_molecular_graphics 'XSHEL (Bruker, 2004)'
_computing_publication_material 'Apex2, SHELXL-2012'
_computing_structure_refinement 'ShelXL-2012 (Sheldrick, 2012)'
_computing_structure_solution 'ShelXS-97 (Sheldrick, 2008)'
_diffrn_ambient_temperature 150(2)
_diffrn_detector 'CCD area detector'
_diffrn_detector_area_resol_mean 8.333
_diffrn_measured_fraction_theta_full 1.000
_diffrn_measured_fraction_theta_max 1.000
_diffrn_measurement_device_type 'Bruker Smart Apex II diffractometer'
_diffrn_measurement_method '\f and \w scans'
_diffrn_measurement_specimen_support 'MiTeGen loop'
_diffrn_orient_matrix_type standard
_diffrn_orient_matrix_UB_11 0.0785402
_diffrn_orient_matrix_UB_12 0.0101189
_diffrn_orient_matrix_UB_13 -0.0349066
_diffrn_orient_matrix_UB_21 0.0592421
_diffrn_orient_matrix_UB_22 0.0097028
_diffrn_orient_matrix_UB_23 0.0794545
_diffrn_orient_matrix_UB_31 0.0325957
_diffrn_orient_matrix_UB_32 -0.0420474
_diffrn_orient_matrix_UB_33 0.0098776
_diffrn_radiation_monochromator graphite
_diffrn_radiation_type MoK\a
_diffrn_radiation_wavelength 0.71073
_diffrn_reflns_av_R_equivalents 0.0353
_diffrn_reflns_av_unetI/netI 0.0233
_diffrn_reflns_Laue_measured_fraction_full 1.000
_diffrn_reflns_Laue_measured_fraction_max 1.000
_diffrn_reflns_limit_h_max 12
_diffrn_reflns_limit_h_min -12
_diffrn_reflns_limit_k_max 29
_diffrn_reflns_limit_k_min -29
_diffrn_reflns_limit_l_max 15
_diffrn_reflns_limit_l_min -15
_diffrn_reflns_number 35383
_diffrn_reflns_point_group_measured_fraction_full 1.000
_diffrn_reflns_point_group_measured_fraction_max 1.000
_diffrn_reflns_theta_full 25.000
_diffrn_reflns_theta_max 27.498
_diffrn_reflns_theta_min 1.805
_diffrn_source 'sealed tube'
_exptl_absorpt_coefficient_mu 4.397
_exptl_absorpt_correction_T_max 0.896
_exptl_absorpt_correction_T_min 0.699
_exptl_absorpt_correction_type multi-scan
_exptl_absorpt_process_details 'SADABS (Sheldrick, 2008)'
_exptl_crystal_colour colourless
_exptl_crystal_density_diffrn 1.677
_exptl_crystal_description plate
_exptl_crystal_F_000 1296
_exptl_crystal_size_max 0.18
_exptl_crystal_size_mid 0.11
_exptl_crystal_size_min 0.025
_refine_diff_density_max 0.715
_refine_diff_density_min -0.391
_refine_diff_density_rms 0.087
_refine_ls_extinction_method none
_refine_ls_goodness_of_fit_ref 1.000
_refine_ls_hydrogen_treatment mixed
_refine_ls_matrix_type full
_refine_ls_number_parameters 316
_refine_ls_number_reflns 5906
_refine_ls_number_restraints 0
_refine_ls_restrained_S_all 1.000
_refine_ls_R_factor_all 0.0270
_refine_ls_R_factor_gt 0.0210
_refine_ls_shift/su_max 0.001
_refine_ls_shift/su_mean 0.000
_refine_ls_structure_factor_coef Fsqd
_refine_ls_weighting_details
;
 w=1/[\s^2^(Fo^2^)+(0.0100P)^2^+4.3000P]
 where P=(Fo^2^+2Fc^2^)/3
;
_refine_ls_weighting_scheme calc
_refine_ls_wR_factor_gt 0.0399
_refine_ls_wR_factor_ref 0.0421
_reflns_Friedel_coverage 0.000
_reflns_number_gt 5218
_reflns_number_total 5906
_reflns_threshold_expression 'I > 2\s(I)'
_cod_data_source_file ja402804k_si_009.cif
_cod_data_source_block 2443
_cod_original_cell_volume 2575.9(8)
_cod_database_code 4120017
_shelx_space_group_comment
;
The symmetry employed for this shelxl refinement is uniquely defined
by the following loop, which should always be used as a source of
symmetry information in preference to the above space-group names.
They are only intended as comments.
;
_shelx_estimated_absorpt_t_min 0.505
_shelx_estimated_absorpt_t_max 0.898

loop_
_space_group_symop_operation_xyz
'x, y, z'
'-x+1/2, y+1/2, -z+1/2'
'-x, -y, -z'
'x-1/2, -y-1/2, z-1/2'

loop_
_atom_site_label
_atom_site_type_symbol
_atom_site_fract_x
_atom_site_fract_y
_atom_site_fract_z
_atom_site_U_iso_or_equiv
_atom_site_adp_type
_atom_site_occupancy
_atom_site_site_symmetry_order
_atom_site_calc_flag
_atom_site_refinement_flags_posn
Ta1 Ta 0.28136(2) 0.10031(2) 0.27755(2) 0.01807(3) Uani 1 1 d .
N1 N 0.4510(3) 0.07335(11) 0.3385(2) 0.0262(5) Uani 1 1 d .
H1 H 0.510(4) 0.0518(18) 0.369(4) 0.066(14) Uiso 1 1 d .
O1 O 0.24697(19) 0.11766(8) 0.44802(16) 0.0245(4) Uani 1 1 d .
O2 O 0.4537(2) 0.15768(11) 0.5824(2) 0.0482(6) Uani 1 1 d .
O3 O 0.3940(3) 0.05302(11) 0.5929(2) 0.0504(7) Uani 1 1 d .
S1 S 0.35149(8) 0.11242(3) 0.56240(6) 0.02985(16) Uani 1 1 d .
C1 C 0.2427(4) 0.13031(15) 0.6608(3) 0.0401(8) Uani 1 1 d .
F1 F 0.3187(3) 0.12897(11) 0.77089(17) 0.0623(6) Uani 1 1 d .
F2 F 0.1879(3) 0.18352(10) 0.6411(2) 0.0625(6) Uani 1 1 d .
F3 F 0.1401(2) 0.09188(11) 0.6507(2) 0.0629(6) Uani 1 1 d .
N11 N 0.2413(2) 0.19680(10) 0.2609(2) 0.0236(5) Uani 1 1 d .
N12 N 0.3301(2) 0.14731(10) 0.1360(2) 0.0232(5) Uani 1 1 d .
C10 C 0.2808(3) 0.20013(12) 0.1620(2) 0.0231(5) Uani 1 1 d .
N13 N 0.2746(3) 0.24858(11) 0.0904(2) 0.0366(6) Uani 1 1 d .
C11 C 0.3045(4) 0.30906(14) 0.1318(4) 0.0474(9) Uani 1 1 d .
H11A H 0.2177 0.3314 0.1196 0.050(6) Uiso 1 1 calc R
H11B H 0.3646 0.3280 0.0885 0.050(6) Uiso 1 1 calc R
H11C H 0.3514 0.3085 0.2153 0.050(6) Uiso 1 1 calc R
C12 C 0.2220(4) 0.24237(17) -0.0352(3) 0.0478(9) Uani 1 1 d .
H12A H 0.2068 0.2003 -0.0551 0.056(6) Uiso 1 1 calc R
H12B H 0.2895 0.2587 -0.0744 0.056(6) Uiso 1 1 calc R
H12C H 0.1342 0.2639 -0.0609 0.056(6) Uiso 1 1 calc R
C13 C 0.1611(3) 0.24444(12) 0.2995(3) 0.0286(6) Uani 1 1 d .
H13 H 0.1364 0.2747 0.2359 0.024(5) Uiso 1 1 calc R
C14 C 0.0278(3) 0.22136(14) 0.3235(3) 0.0376(8) Uani 1 1 d .
H14A H -0.0295 0.2030 0.2525 0.040(5) Uiso 1 1 calc R
H14B H -0.0231 0.2543 0.3471 0.040(5) Uiso 1 1 calc R
H14C H 0.0500 0.1919 0.3862 0.040(5) Uiso 1 1 calc R
C15 C 0.2502(4) 0.27412(14) 0.4076(3) 0.0408(8) Uani 1 1 d .
H15A H 0.2746 0.2452 0.4713 0.053(6) Uiso 1 1 calc R
H15B H 0.1986 0.3070 0.4308 0.053(6) Uiso 1 1 calc R
H15C H 0.3349 0.2894 0.3905 0.053(6) Uiso 1 1 calc R
C16 C 0.4596(3) 0.14939(13) 0.0945(3) 0.0297(6) Uani 1 1 d .
H16 H 0.4401 0.1731 0.0207 0.024(5) Uiso 1 1 calc R
C17 C 0.5062(3) 0.08813(14) 0.0683(3) 0.0394(8) Uani 1 1 d .
H17A H 0.5199 0.0633 0.1382 0.045(6) Uiso 1 1 calc R
H17B H 0.5935 0.0912 0.0450 0.045(6) Uiso 1 1 calc R
H17C H 0.4353 0.0703 0.0047 0.045(6) Uiso 1 1 calc R
C18 C 0.5757(3) 0.18016(14) 0.1842(3) 0.0365(7) Uani 1 1 d .
H18A H 0.5455 0.2199 0.2000 0.044(6) Uiso 1 1 calc R
H18B H 0.6580 0.1832 0.1536 0.044(6) Uiso 1 1 calc R
H18C H 0.5983 0.1571 0.2567 0.044(6) Uiso 1 1 calc R
C20 C 0.0466(3) 0.07405(12) 0.1475(3) 0.0254(6) Uani 1 1 d .
C21 C 0.0510(3) 0.05212(12) 0.2602(3) 0.0260(6) Uani 1 1 d .
C22 C 0.1595(3) 0.00927(11) 0.2895(2) 0.0257(6) Uani 1 1 d .
C23 C 0.2176(3) 0.00283(11) 0.1926(2) 0.0248(6) Uani 1 1 d .
C24 C 0.1486(3) 0.04303(12) 0.1051(2) 0.0253(6) Uani 1 1 d .
C25 C -0.0530(3) 0.11738(14) 0.0754(3) 0.0399(8) Uani 1 1 d .
H25A H -0.1246 0.1274 0.1157 0.062(7) Uiso 1 1 calc R
H25B H -0.0965 0.0997 -0.0006 0.062(7) Uiso 1 1 calc R
H25C H -0.0032 0.1534 0.0640 0.062(7) Uiso 1 1 calc R
C26 C -0.0481(3) 0.06612(15) 0.3338(3) 0.0413(8) Uani 1 1 d .
H26A H -0.1054 0.1002 0.3005 0.066(7) Uiso 1 1 calc R
H26B H 0.0044 0.0755 0.4136 0.066(7) Uiso 1 1 calc R
H26C H -0.1077 0.0318 0.3351 0.066(7) Uiso 1 1 calc R
C27 C 0.1931(4) -0.02823(13) 0.3976(3) 0.0390(8) Uani 1 1 d .
H27A H 0.1316 -0.0628 0.3860 0.049(6) Uiso 1 1 calc R
H27B H 0.1798 -0.0049 0.4638 0.049(6) Uiso 1 1 calc R
H27C H 0.2896 -0.0415 0.4136 0.049(6) Uiso 1 1 calc R
C28 C 0.3245(3) -0.04267(13) 0.1827(3) 0.0368(8) Uani 1 1 d .
H28A H 0.3961 -0.0447 0.2565 0.056(6) Uiso 1 1 calc R
H28B H 0.3670 -0.0314 0.1196 0.056(6) Uiso 1 1 calc R
H28C H 0.2800 -0.0815 0.1654 0.056(6) Uiso 1 1 calc R
C29 C 0.1615(3) 0.04743(14) -0.0180(3) 0.0370(7) Uani 1 1 d .
H29A H 0.0718 0.0387 -0.0721 0.038(5) Uiso 1 1 calc R
H29B H 0.2307 0.0189 -0.0299 0.038(5) Uiso 1 1 calc R
H29C H 0.1905 0.0876 -0.0325 0.038(5) Uiso 1 1 calc R

loop_
_atom_site_aniso_label
_atom_site_aniso_U_11
_atom_site_aniso_U_22
_atom_site_aniso_U_33
_atom_site_aniso_U_23
_atom_site_aniso_U_13
_atom_site_aniso_U_12
Ta1 0.01722(5) 0.01672(5) 0.01958(6) -0.00183(4) 0.00337(4) 0.00013(4)
N1 0.0233(13) 0.0296(13) 0.0243(13) -0.0014(10) 0.0035(10) 0.0042(10)
O1 0.0246(10) 0.0256(9) 0.0225(10) -0.0008(8) 0.0047(8) 0.0046(8)
O2 0.0348(13) 0.0675(17) 0.0398(14) -0.0148(12) 0.0047(11) -0.0142(12)
O3 0.0626(17) 0.0449(14) 0.0333(13) -0.0005(11) -0.0069(12) 0.0274(12)
S1 0.0284(4) 0.0356(4) 0.0229(4) -0.0036(3) 0.0016(3) 0.0060(3)
C1 0.051(2) 0.0413(18) 0.0301(17) -0.0030(14) 0.0136(16) 0.0017(16)
F1 0.0768(16) 0.0843(16) 0.0247(11) -0.0071(11) 0.0104(11) 0.0026(13)
F2 0.0885(17) 0.0535(13) 0.0572(14) -0.0009(11) 0.0400(13) 0.0273(12)
F3 0.0661(15) 0.0771(16) 0.0543(14) -0.0031(12) 0.0313(12) -0.0228(13)
N11 0.0233(12) 0.0207(11) 0.0278(12) -0.0022(9) 0.0084(10) -0.0010(9)
N12 0.0225(12) 0.0242(11) 0.0240(12) -0.0013(9) 0.0078(10) -0.0029(9)
C10 0.0205(13) 0.0214(12) 0.0270(14) 0.0011(11) 0.0054(11) -0.0037(11)
N13 0.0427(16) 0.0276(13) 0.0419(16) 0.0094(11) 0.0152(13) -0.0004(11)
C11 0.045(2) 0.0259(16) 0.079(3) 0.0116(17) 0.0293(19) -0.0017(14)
C12 0.049(2) 0.059(2) 0.039(2) 0.0241(17) 0.0187(17) 0.0077(18)
C13 0.0310(16) 0.0195(13) 0.0366(17) -0.0017(12) 0.0111(13) 0.0046(11)
C14 0.0321(17) 0.0309(16) 0.054(2) -0.0009(15) 0.0197(16) 0.0060(13)
C15 0.049(2) 0.0267(15) 0.048(2) -0.0131(14) 0.0154(17) 0.0008(14)
C16 0.0301(16) 0.0346(16) 0.0292(16) -0.0008(13) 0.0162(13) -0.0014(12)
C17 0.0333(17) 0.0464(19) 0.042(2) -0.0145(15) 0.0168(15) -0.0001(14)
C18 0.0262(16) 0.0390(17) 0.049(2) -0.0065(15) 0.0176(14) -0.0065(13)
C20 0.0197(14) 0.0206(13) 0.0310(16) -0.0007(11) -0.0029(11) -0.0067(10)
C21 0.0211(14) 0.0224(13) 0.0345(16) -0.0030(11) 0.0073(12) -0.0072(11)
C22 0.0287(15) 0.0182(12) 0.0282(15) -0.0009(11) 0.0034(12) -0.0050(11)
C23 0.0263(14) 0.0181(12) 0.0283(15) -0.0056(11) 0.0037(12) -0.0032(11)
C24 0.0256(14) 0.0220(13) 0.0248(15) -0.0040(11) -0.0003(11) -0.0083(11)
C25 0.0285(16) 0.0336(16) 0.047(2) 0.0009(14) -0.0106(14) 0.0012(13)
C26 0.0341(18) 0.0392(18) 0.058(2) -0.0068(16) 0.0243(17) -0.0082(14)
C27 0.051(2) 0.0275(15) 0.0379(19) 0.0062(14) 0.0089(16) -0.0034(14)
C28 0.0384(18) 0.0261(15) 0.0416(19) -0.0130(13) 0.0022(15) 0.0063(13)
C29 0.0435(19) 0.0400(17) 0.0240(16) -0.0042(13) 0.0021(14) -0.0141(15)

loop_
_atom_type_symbol
_atom_type_description
_atom_type_scat_dispersion_real
_atom_type_scat_dispersion_imag
_atom_type_scat_source
C C 0.0033 0.0016 'International Tables Vol C Tables 4.2.6.8 and 6.1.1.4'
H H 0.0000 0.0000 'International Tables Vol C Tables 4.2.6.8 and 6.1.1.4'
N N 0.0061 0.0033 'International Tables Vol C Tables 4.2.6.8 and 6.1.1.4'
Ta Ta -0.7052 6.5227 'International Tables Vol C Tables 4.2.6.8 and 6.1.1.4'
S S 0.1246 0.1234 'International Tables Vol C Tables 4.2.6.8 and 6.1.1.4'
O O 0.0106 0.0060 'International Tables Vol C Tables 4.2.6.8 and 6.1.1.4'
F F 0.0171 0.0103 'International Tables Vol C Tables 4.2.6.8 and 6.1.1.4'

loop_
_geom_angle_atom_site_label_1
_geom_angle_atom_site_label_2
_geom_angle_atom_site_label_3
_geom_angle
N1 Ta1 N12 96.11(10)
N1 Ta1 O1 92.45(9)
N12 Ta1 O1 139.50(8)
N1 Ta1 N11 120.42(10)
N12 Ta1 N11 60.94(8)
O1 Ta1 N11 80.65(8)
N1 Ta1 C22 97.32(11)
N12 Ta1 C22 133.34(9)
O1 Ta1 C22 84.18(8)
N11 Ta1 C22 139.62(9)
N1 Ta1 C23 88.89(10)
N12 Ta1 C23 102.24(9)
O1 Ta1 C23 117.48(8)
N11 Ta1 C23 146.05(9)
C22 Ta1 C23 34.00(9)
N1 Ta1 C24 114.22(10)
N12 Ta1 C24 78.18(9)
O1 Ta1 C24 132.79(8)
N11 Ta1 C24 112.98(9)
C22 Ta1 C24 55.58(9)
C23 Ta1 C24 33.40(9)
N1 Ta1 C21 130.31(11)
N12 Ta1 C21 122.45(9)
O1 Ta1 C21 78.27(8)
N11 Ta1 C21 106.19(9)
C22 Ta1 C21 33.71(9)
C23 Ta1 C21 55.62(9)
C24 Ta1 C21 54.64(9)
N1 Ta1 C20 144.16(10)
N12 Ta1 C20 89.91(9)
O1 Ta1 C20 105.62(9)
N11 Ta1 C20 93.33(8)
C22 Ta1 C20 55.39(9)
C23 Ta1 C20 55.36(9)
C24 Ta1 C20 33.00(9)
C21 Ta1 C20 32.63(9)
Ta1 N1 H1 160(3)
S1 O1 Ta1 126.36(11)
O2 S1 O3 118.62(16)
O2 S1 O1 113.75(13)
O3 S1 O1 113.59(13)
O2 S1 C1 104.58(15)
O3 S1 C1 103.49(16)
O1 S1 C1 99.77(14)
F2 C1 F3 107.7(3)
F2 C1 F1 107.6(3)
F3 C1 F1 108.0(3)
F2 C1 S1 112.1(2)
F3 C1 S1 111.6(2)
F1 C1 S1 109.6(2)
C10 N11 C13 122.3(2)
C10 N11 Ta1 92.69(16)
C13 N11 Ta1 141.88(18)
C10 N12 C16 116.1(2)
C10 N12 Ta1 95.26(16)
C16 N12 Ta1 131.25(18)
N11 C10 N12 110.8(2)
N11 C10 N13 127.7(3)
N12 C10 N13 121.5(3)
C10 N13 C12 120.1(3)
C10 N13 C11 124.3(3)
C12 N13 C11 115.2(3)
N13 C11 H11A 109.5
N13 C11 H11B 109.5
H11A C11 H11B 109.5
N13 C11 H11C 109.5
H11A C11 H11C 109.5
H11B C11 H11C 109.5
N13 C12 H12A 109.5
N13 C12 H12B 109.5
H12A C12 H12B 109.5
N13 C12 H12C 109.5
H12A C12 H12C 109.5
H12B C12 H12C 109.5
N11 C13 C15 109.5(2)
N11 C13 C14 112.1(2)
C15 C13 C14 110.4(3)
N11 C13 H13 108.3
C15 C13 H13 108.3
C14 C13 H13 108.3
C13 C14 H14A 109.5
C13 C14 H14B 109.5
H14A C14 H14B 109.5
C13 C14 H14C 109.5
H14A C14 H14C 109.5
H14B C14 H14C 109.5
C13 C15 H15A 109.5
C13 C15 H15B 109.5
H15A C15 H15B 109.5
C13 C15 H15C 109.5
H15A C15 H15C 109.5
H15B C15 H15C 109.5
N12 C16 C17 112.0(2)
N12 C16 C18 110.6(2)
C17 C16 C18 109.8(3)
N12 C16 H16 108.1
C17 C16 H16 108.1
C18 C16 H16 108.1
C16 C17 H17A 109.5
C16 C17 H17B 109.5
H17A C17 H17B 109.5
C16 C17 H17C 109.5
H17A C17 H17C 109.5
H17B C17 H17C 109.5
C16 C18 H18A 109.5
C16 C18 H18B 109.5
H18A C18 H18B 109.5
C16 C18 H18C 109.5
H18A C18 H18C 109.5
H18B C18 H18C 109.5
C21 C20 C24 107.8(2)
C21 C20 C25 128.6(3)
C24 C20 C25 123.3(3)
C21 C20 Ta1 72.80(15)
C24 C20 Ta1 72.31(15)
C25 C20 Ta1 124.99(18)
C20 C21 C22 107.9(2)
C20 C21 C26 127.1(3)
C22 C21 C26 124.8(3)
C20 C21 Ta1 74.58(15)
C22 C21 Ta1 69.53(15)
C26 C21 Ta1 125.8(2)
C23 C22 C21 108.3(2)
C23 C22 C27 125.7(3)
C21 C22 C27 125.5(3)
C23 C22 Ta1 74.01(15)
C21 C22 Ta1 76.76(15)
C27 C22 Ta1 121.61(19)
C22 C23 C24 107.6(2)
C22 C23 C28 125.1(3)
C24 C23 C28 127.0(3)
C22 C23 Ta1 72.00(14)
C24 C23 Ta1 75.62(15)
C28 C23 Ta1 122.15(19)
C23 C24 C20 108.3(2)
C23 C24 C29 127.4(3)
C20 C24 C29 123.7(3)
C23 C24 Ta1 70.98(15)
C20 C24 Ta1 74.69(15)
C29 C24 Ta1 127.07(19)
C20 C25 H25A 109.5
C20 C25 H25B 109.5
H25A C25 H25B 109.5
C20 C25 H25C 109.5
H25A C25 H25C 109.5
H25B C25 H25C 109.5
C21 C26 H26A 109.5
C21 C26 H26B 109.5
H26A C26 H26B 109.5
C21 C26 H26C 109.5
H26A C26 H26C 109.5
H26B C26 H26C 109.5
C22 C27 H27A 109.5
C22 C27 H27B 109.5
H27A C27 H27B 109.5
C22 C27 H27C 109.5
H27A C27 H27C 109.5
H27B C27 H27C 109.5
C23 C28 H28A 109.5
C23 C28 H28B 109.5
H28A C28 H28B 109.5
C23 C28 H28C 109.5
H28A C28 H28C 109.5
H28B C28 H28C 109.5
C24 C29 H29A 109.5
C24 C29 H29B 109.5
H29A C29 H29B 109.5
C24 C29 H29C 109.5
H29A C29 H29C 109.5
H29B C29 H29C 109.5

loop_
_geom_bond_atom_site_label_1
_geom_bond_atom_site_label_2
_geom_bond_distance
Ta1 N1 1.771(3)
Ta1 N12 2.139(2)
Ta1 O1 2.1655(19)
Ta1 N11 2.213(2)
Ta1 C22 2.409(3)
Ta1 C23 2.435(3)
Ta1 C24 2.495(3)
Ta1 C21 2.503(3)
Ta1 C20 2.525(3)
N1 H1 0.78(4)
O1 S1 1.490(2)
O2 S1 1.420(2)
O3 S1 1.424(2)
S1 C1 1.826(3)
C1 F2 1.315(4)
C1 F3 1.323(4)
C1 F1 1.332(4)
N11 C10 1.328(3)
N11 C13 1.480(3)
N12 C10 1.353(3)
N12 C16 1.494(3)
C10 N13 1.375(3)
N13 C12 1.452(4)
N13 C11 1.455(4)
C11 H11A 0.9800
C11 H11B 0.9800
C11 H11C 0.9800
C12 H12A 0.9800
C12 H12B 0.9800
C12 H12C 0.9800
C13 C15 1.516(4)
C13 C14 1.519(4)
C13 H13 1.0000
C14 H14A 0.9800
C14 H14B 0.9800
C14 H14C 0.9800
C15 H15A 0.9800
C15 H15B 0.9800
C15 H15C 0.9800
C16 C17 1.515(4)
C16 C18 1.526(4)
C16 H16 1.0000
C17 H17A 0.9800
C17 H17B 0.9800
C17 H17C 0.9800
C18 H18A 0.9800
C18 H18B 0.9800
C18 H18C 0.9800
C20 C21 1.412(4)
C20 C24 1.426(4)
C20 C25 1.498(4)
C21 C22 1.427(4)
C21 C26 1.506(4)
C22 C23 1.416(4)
C22 C27 1.499(4)
C23 C24 1.418(4)
C23 C28 1.506(4)
C24 C29 1.498(4)
C25 H25A 0.9800
C25 H25B 0.9800
C25 H25C 0.9800
C26 H26A 0.9800
C26 H26B 0.9800
C26 H26C 0.9800
C27 H27A 0.9800
C27 H27B 0.9800
C27 H27C 0.9800
C28 H28A 0.9800
C28 H28B 0.9800
C28 H28C 0.9800
C29 H29A 0.9800
C29 H29B 0.9800
C29 H29C 0.9800

loop_
_geom_hbond_atom_site_label_D
_geom_hbond_atom_site_label_H
_geom_hbond_atom_site_label_A
_geom_hbond_distance_DH
_geom_hbond_distance_HA
_geom_hbond_distance_DA
_geom_hbond_angle_DHA
_geom_hbond_site_symmetry_A
N1 H1 O3 0.78(4) 2.55(4) 3.247(3) 150(4) 3_656

loop_
_geom_torsion_atom_site_label_1
_geom_torsion_atom_site_label_2
_geom_torsion_atom_site_label_3
_geom_torsion_atom_site_label_4
_geom_torsion
Ta1 O1 S1 O2 71.89(17)
Ta1 O1 S1 O3 -67.85(19)
Ta1 O1 S1 C1 -177.32(15)
O2 S1 C1 F2 58.2(3)
O3 S1 C1 F2 -177.0(2)
O1 S1 C1 F2 -59.6(3)
O2 S1 C1 F3 179.2(2)
O3 S1 C1 F3 -56.0(3)
O1 S1 C1 F3 61.3(3)
O2 S1 C1 F1 -61.2(3)
O3 S1 C1 F1 63.6(3)
O1 S1 C1 F1 -179.1(2)
C13 N11 C10 N12 -169.0(2)
Ta1 N11 C10 N12 -4.8(2)
C13 N11 C10 N13 10.5(4)
Ta1 N11 C10 N13 174.6(3)
C16 N12 C10 N11 -136.5(2)
Ta1 N12 C10 N11 5.0(2)
C16 N12 C10 N13 44.1(4)
Ta1 N12 C10 N13 -174.4(2)
N11 C10 N13 C12 -134.4(3)
N12 C10 N13 C12 45.0(4)
N11 C10 N13 C11 39.0(5)
N12 C10 N13 C11 -141.6(3)
C10 N11 C13 C15 -112.0(3)
Ta1 N11 C13 C15 94.2(3)
C10 N11 C13 C14 125.1(3)
Ta1 N11 C13 C14 -28.6(4)
C10 N12 C16 C17 179.8(3)
Ta1 N12 C16 C17 55.3(3)
C10 N12 C16 C18 57.0(3)
Ta1 N12 C16 C18 -67.5(3)
C24 C20 C21 C22 2.4(3)
C25 C20 C21 C22 176.6(3)
Ta1 C20 C21 C22 -61.95(18)
C24 C20 C21 C26 -172.2(3)
C25 C20 C21 C26 2.1(5)
Ta1 C20 C21 C26 123.5(3)
C24 C20 C21 Ta1 64.31(18)
C25 C20 C21 Ta1 -121.4(3)
C20 C21 C22 C23 -2.7(3)
C26 C21 C22 C23 172.1(3)
Ta1 C21 C22 C23 -67.93(18)
C20 C21 C22 C27 -175.2(3)
C26 C21 C22 C27 -0.4(4)
Ta1 C21 C22 C27 119.6(3)
C20 C21 C22 Ta1 65.25(18)
C26 C21 C22 Ta1 -120.0(3)
C21 C22 C23 C24 2.0(3)
C27 C22 C23 C24 174.4(3)
Ta1 C22 C23 C24 -67.83(18)
C21 C22 C23 C28 -173.1(3)
C27 C22 C23 C28 -0.7(4)
Ta1 C22 C23 C28 117.1(3)
C21 C22 C23 Ta1 69.78(18)
C27 C22 C23 Ta1 -117.7(3)
C22 C23 C24 C20 -0.5(3)
C28 C23 C24 C20 174.5(3)
Ta1 C23 C24 C20 -65.89(18)
C22 C23 C24 C29 -172.0(3)
C28 C23 C24 C29 3.0(5)
Ta1 C23 C24 C29 122.6(3)
C22 C23 C24 Ta1 65.40(18)
C28 C23 C24 Ta1 -119.6(3)
C21 C20 C24 C23 -1.2(3)
C25 C20 C24 C23 -175.8(2)
Ta1 C20 C24 C23 63.47(18)
C21 C20 C24 C29 170.7(2)
C25 C20 C24 C29 -3.9(4)
Ta1 C20 C24 C29 -124.6(3)
C21 C20 C24 Ta1 -64.63(18)
C25 C20 C24 Ta1 120.7(3)
